data_2009351
loop_
_publ_author_name
'Glidewell, Christopher'
'Ferguson, George'
'Gregson, Richard M.'
'Lough, Alan J.'

_publ_section_title
;
 2,2'-Biphenol--1,4-diazabicyclo[2.2.2]octane (2/1), a
 three-dimensional framework built from O---H&#x00B7;&#x00B7;&#x00B7;O,
 O---H&#x00B7;&#x00B7;&#x00B7;N, N---H&#x00B7;&#x00B7;&#x00B7;O and
 C---H&#x00B7;&#x00B7;&#x00B7;\p(arene) hydrogen bonds
;
_journal_issue 12
_journal_name_full 'Acta Crystallographica Section C'
_journal_page_first 2136
_journal_page_last 2140
_journal_paper_doi 10.1107/S0108270199011440
_journal_volume 55
_journal_year 1999
_chemical_formula_moiety '2C12 H10 O2 , C6 H12 N2'
_chemical_formula_sum 'C30 H32 N2 O4'
_chemical_formula_weight 484.58
_chemical_name_systematic
;
2,2'-Biphenol---diazabicyclo[2.2.2]octane (2/1)
;
_space_group_IT_number 81
_symmetry_cell_setting tetragonal
_symmetry_space_group_name_Hall 'P -4'
_symmetry_space_group_name_H-M 'P -4'
_cell_angle_alpha 90.00
_cell_angle_beta 90.00
_cell_angle_gamma 90.00
_cell_formula_units_Z 16
_cell_length_a 27.9391(8)
_cell_length_b 27.9391(8)
_cell_length_c 12.7565(4)
_cell_measurement_reflns_used 11817
_cell_measurement_temperature 100.0(10)
_cell_measurement_theta_max 27.49
_cell_measurement_theta_min 2.61
_cell_volume 9957.6(5)
_computing_cell_refinement 'DENZO-SMN (Otwinowski & Minor, 1997)'
_computing_data_collection 'Kappa-CCD Server Software (Nonius, 1997)'
_computing_data_reduction DENZO-SMN
_computing_molecular_graphics 'NRCVAX-96, ORTEPII (Johnson, 1976) and  PLATON (Spek, 1999)'
_computing_publication_material 'NRCVAX-96, SHELXL97  and WordPerfect macro PRPKAPPA (Ferguson, 1999)'
_computing_structure_refinement 'NRCVAX-96 and SHELXL-7 (Sheldrick, 1997b)'
_computing_structure_solution 'SHELXS97 (Sheldrick, 1997a)'
_diffrn_ambient_temperature 100.0(10)
_diffrn_measured_fraction_theta_full 0.993
_diffrn_measured_fraction_theta_max 0.989
_diffrn_measurement_device_type Kappa-CCD
_diffrn_measurement_method '\f scans and \w scans with \k offsets'
_diffrn_radiation_monochromator graphite
_diffrn_radiation_source 'fine-focus sealed X-ray tube'
_diffrn_radiation_type 'Mo K\a'
_diffrn_radiation_wavelength 0.71073
_diffrn_reflns_av_R_equivalents 0.053
_diffrn_reflns_av_sigmaI/netI 0.0879
_diffrn_reflns_limit_h_max 36
_diffrn_reflns_limit_h_min 0
_diffrn_reflns_limit_k_max 25
_diffrn_reflns_limit_k_min -25
_diffrn_reflns_limit_l_max 16
_diffrn_reflns_limit_l_min 0
_diffrn_reflns_number 27924
_diffrn_reflns_theta_full 25.00
_diffrn_reflns_theta_max 27.49
_diffrn_reflns_theta_min 2.61
_diffrn_standards_decay_% negligible
_exptl_absorpt_coefficient_mu 0.086
_exptl_absorpt_correction_T_max 0.9898
_exptl_absorpt_correction_T_min 0.9747
_exptl_absorpt_correction_type multi-scan
_exptl_absorpt_process_details '(DENZO-SMN; Otwinowski & Minor, 1997)'
_exptl_crystal_colour colourless
_exptl_crystal_density_diffrn 1.293
_exptl_crystal_density_method 'not measured'
_exptl_crystal_description plate
_exptl_crystal_F_000 4128
_exptl_crystal_size_max 0.30
_exptl_crystal_size_mid 0.25
_exptl_crystal_size_min 0.12
_refine_diff_density_max 0.238
_refine_diff_density_min -0.260
_refine_ls_extinction_method none
_refine_ls_goodness_of_fit_ref 1.009
_refine_ls_hydrogen_treatment constr
_refine_ls_matrix_type full
_refine_ls_number_parameters 1325
_refine_ls_number_reflns 11817
_refine_ls_number_restraints 178
_refine_ls_restrained_S_all 1.009
_refine_ls_R_factor_all 0.1279
_refine_ls_R_factor_gt 0.0572
_refine_ls_shift/su_max 0.026
_refine_ls_shift/su_mean 0.006
_refine_ls_structure_factor_coef Fsqd
_refine_ls_weighting_details 'w=1/[\s^2^(Fo^2^)+(0.0773P)^2^] where P=(Fo^2^+2Fc^2^)/3'
_refine_ls_weighting_scheme calc
_refine_ls_wR_factor_ref 0.1619
_reflns_number_gt 6435
_reflns_number_total 11817
_reflns_threshold_expression >2\s(I)
_cod_data_source_file sk1331.cif
_cod_data_source_block 9921
_cod_depositor_comments
;
The following automatic conversions were performed:

'_exptl_absorpt_correction_type' value 'Multi-scan' changed to
'multi-scan' according to
/home/saulius/struct/CIF-dictionaries/cif_core.dic dictionary named
'cif_core.dic' version 2.4.1 from 2010-06-29.

Automatic conversion script
Id: cif_fix_values 1715 2011-07-08 13:25:40Z adriana 
;
_cod_database_code 2009351

loop_
_symmetry_equiv_pos_as_xyz
'x, y, z'
'y, -x, -z'
'-x, -y, z'
'-y, x, -z'

loop_
_atom_site_label
_atom_site_fract_x
_atom_site_fract_y
_atom_site_fract_z
_atom_site_U_iso_or_equiv
_atom_site_adp_type
_atom_site_calc_flag
_atom_site_refinement_flags
_atom_site_occupancy
_atom_site_disorder_assembly
_atom_site_disorder_group
_atom_site_type_symbol
N1 0.04541(16) 0.22391(17) 0.3402(4) 0.0223(12) Uani d . 1 . . N
C11 0.0168(2) 0.19237(19) 0.2722(5) 0.0364(17) Uani d . 1 . . C
C12 0.0161(2) 0.2396(2) 0.4279(4) 0.0318(15) Uani d . 1 . . C
C13 0.0599(2) 0.2668(2) 0.2821(5) 0.0377(17) Uani d . 1 . . C
N2 -0.02830(17) 0.26897(17) 0.2731(4) 0.0206(11) Uani d . 1 . . N
C21 -0.0304(2) 0.2176(2) 0.2398(6) 0.0378(17) Uani d . 1 . . C
C22 -0.0266(2) 0.2696(3) 0.3875(5) 0.046(2) Uani d . 1 . . C
C23 0.0166(2) 0.2911(2) 0.2368(5) 0.0351(15) Uani d . 1 . . C
O11 0.10948(15) 0.16710(14) 0.4193(3) 0.0281(10) Uani d . 1 . . O
C111 0.13173(19) 0.14693(19) 0.5944(4) 0.0190(13) Uani d . 1 . . C
C112 0.12679(19) 0.1812(2) 0.5142(5) 0.0228(14) Uani d . 1 . . C
C113 0.1405(2) 0.22827(19) 0.5319(5) 0.0259(14) Uani d . 1 . . C
C114 0.1596(2) 0.2415(2) 0.6266(5) 0.0324(16) Uani d . 1 . . C
C115 0.16554(19) 0.2085(2) 0.7071(5) 0.0277(15) Uani d . 1 . . C
C116 0.15069(19) 0.16156(19) 0.6914(4) 0.0201(13) Uani d . 1 . . C
O12 0.15846(14) 0.08518(13) 0.4162(3) 0.0278(10) Uani d . 1 . . O
C121 0.11511(18) 0.09614(19) 0.5813(4) 0.0187(13) Uani d . 1 . . C
C122 0.12922(19) 0.0679(2) 0.4958(4) 0.0228(14) Uani d . 1 . . C
C123 0.11469(19) 0.02049(19) 0.4880(5) 0.0259(14) Uani d . 1 . . C
C124 0.08557(19) 0.0011(2) 0.5654(5) 0.0247(14) Uani d . 1 . . C
C125 0.0710(2) 0.0287(2) 0.6493(5) 0.0245(14) Uani d . 1 . . C
C126 0.0859(2) 0.0764(2) 0.6583(5) 0.0243(14) Uani d . 1 . . C
O21 -0.08695(13) 0.33029(13) 0.1882(3) 0.0233(9) Uani d . 1 . . O
C211 -0.12668(17) 0.34834(17) 0.0291(4) 0.0169(12) Uani d . 1 . . C
C212 -0.11601(17) 0.31490(18) 0.1081(4) 0.0198(13) Uani d . 1 . . C
C213 -0.13447(18) 0.26825(16) 0.1062(4) 0.0252(15) Uani d . 1 . . C
C214 -0.16276(17) 0.25347(18) 0.0239(5) 0.0273(15) Uani d . 1 . . C
C215 -0.1743(2) 0.28506(19) -0.0560(4) 0.0281(15) Uani d . 1 . . C
C216 -0.15629(18) 0.33081(19) -0.0529(4) 0.0240(14) Uani d . 1 . . C
O22 -0.12439(15) 0.41566(13) 0.2072(3) 0.0272(9) Uani d . 1 . . O
C221 -0.10768(16) 0.39802(17) 0.0247(4) 0.0164(12) Uani d . 1 . . C
C222 -0.10721(18) 0.42989(19) 0.1102(4) 0.0200(12) Uani d . 1 . . C
C223 -0.09129(19) 0.47692(17) 0.1016(4) 0.0219(12) Uani d . 1 . . C
C224 -0.07587(19) 0.49348(19) 0.0052(4) 0.0259(13) Uani d . 1 . . C
C225 -0.07487(18) 0.46351(18) -0.0808(4) 0.0224(12) Uani d . 1 . . C
C226 -0.09078(19) 0.41684(18) -0.0705(4) 0.0231(13) Uani d . 1 . . C
N3 0.2243(3) 0.4584(3) 0.4625(6) 0.0273(17) Uani d P 0.736(4) A -1 N
C31 0.1930(3) 0.4870(3) 0.3960(7) 0.040(2) Uani d P 0.736(4) A -1 C
C32 0.2393(3) 0.4870(3) 0.5538(6) 0.0357(19) Uani d P 0.736(4) A -1 C
C33 0.2668(3) 0.4436(3) 0.4014(8) 0.060(3) Uani d P 0.736(4) A -1 C
N4 0.2688(3) 0.5344(3) 0.3992(7) 0.0358(19) Uani d P 0.736(4) A -1 N
C41 0.2193(3) 0.5338(3) 0.3656(8) 0.059(3) Uani d P 0.736(4) A -1 C
C42 0.2691(4) 0.5306(3) 0.5154(7) 0.062(3) Uani d P 0.736(4) A -1 C
C43 0.2907(3) 0.4905(3) 0.3573(10) 0.082(4) Uani d P 0.736(4) A -1 C
N3A 0.2320(4) 0.4569(4) 0.4641(10) 0.040 Uiso d PD 0.264(4) A -2 N
C31A 0.2037(5) 0.4983(5) 0.4991(12) 0.040 Uiso d PD 0.264(4) A -2 C
C32A 0.2801(5) 0.4602(5) 0.5101(13) 0.040 Uiso d PD 0.264(4) A -2 C
C33A 0.2363(6) 0.4586(6) 0.3493(9) 0.040 Uiso d PD 0.264(4) A -2 C
N4A 0.2707(4) 0.5339(4) 0.4072(10) 0.040 Uiso d PD 0.264(4) A -2 N
C41A 0.2258(5) 0.5454(5) 0.4597(13) 0.040 Uiso d PD 0.264(4) A -2 C
C42A 0.3026(5) 0.5084(6) 0.4788(14) 0.040 Uiso d PD 0.264(4) A -2 C
C43A 0.2617(6) 0.5048(6) 0.3141(10) 0.040 Uiso d PD 0.264(4) A -2 C
O31 0.16930(14) 0.39339(14) 0.5404(3) 0.0294(10) Uani d . 1 . . O
C311 0.14985(17) 0.36826(17) 0.7124(4) 0.0205(13) Uani d . 1 . . C
C312 0.1843(2) 0.37476(17) 0.6341(4) 0.0236(14) Uani d . 1 . . C
C313 0.23210(18) 0.3600(2) 0.6503(5) 0.0317(16) Uani d . 1 . . C
C314 0.24553(19) 0.33930(19) 0.7449(4) 0.0315(16) Uani d . 1 . . C
C315 0.2120(2) 0.3336(2) 0.8234(5) 0.0337(16) Uani d . 1 . . C
C316 0.16501(19) 0.34738(19) 0.8064(4) 0.0276(15) Uani d . 1 . . C
O32 0.08800(14) 0.34337(13) 0.5347(3) 0.0321(10) Uani d . 1 . . O
C321 0.09915(18) 0.38342(18) 0.7009(4) 0.0204(13) Uani d . 1 . . C
C322 0.07043(18) 0.37068(17) 0.6145(4) 0.0206(12) Uani d . 1 . . C
C323 0.02269(18) 0.38466(17) 0.6107(4) 0.0257(13) Uani d . 1 . . C
C324 0.00244(19) 0.4123(2) 0.6875(5) 0.0326(15) Uani d . 1 . . C
C325 0.0300(2) 0.4257(2) 0.7739(5) 0.0300(14) Uani d . 1 . . C
C326 0.07686(18) 0.41108(18) 0.7780(4) 0.0217(12) Uani d . 1 . . C
O41 0.33093(16) 0.59567(17) 0.3223(4) 0.0580(15) Uani d D 1 . . O
C411 0.34852(9) 0.62934(13) 0.1556(3) 0.0267(15) Uani d GD 1 . . C
C412 0.31625(12) 0.62002(13) 0.2360(3) 0.0339(17) Uani d GD 1 B . C
C413 0.26924(11) 0.63588(14) 0.2282(3) 0.0292(15) Uani d GD 1 B . C
C414 0.25449(8) 0.66108(13) 0.1399(3) 0.0316(16) Uani d GD 1 B . C
C415 0.28676(12) 0.67040(13) 0.0595(3) 0.0273(15) Uani d GD 1 B . C
C416 0.33378(11) 0.65453(13) 0.0674(3) 0.0218(14) Uani d GD 1 B . C
O42 0.4104(3) 0.6553(3) 0.3412(6) 0.0386(17) Uani d PD 0.50 B -1 O
C421 0.39960(18) 0.6152(4) 0.1720(9) 0.030(2) Uani d PGD 0.50 B -1 C
C422 0.4267(3) 0.6282(4) 0.2588(7) 0.036(3) Uani d PGD 0.50 B -1 C
C423 0.4748(2) 0.6154(3) 0.2643(6) 0.044(3) Uani d PGD 0.50 B -1 C
C424 0.49565(14) 0.5897(3) 0.1830(7) 0.029(2) Uani d PGD 0.50 B -1 C
C425 0.4685(3) 0.5768(3) 0.0962(6) 0.035(3) Uani d PGD 0.50 B -1 C
C426 0.4205(3) 0.5896(4) 0.0907(7) 0.026(2) Uani d PGD 0.50 B -1 C
O43 0.4164(3) 0.6282(3) 0.3318(6) 0.0386(17) Uani d PD 0.50 B -2 O
C431 0.3984(2) 0.6098(4) 0.1477(8) 0.030(2) Uani d PGD 0.50 B -2 C
C432 0.4280(3) 0.6105(4) 0.2352(6) 0.036(3) Uani d PGD 0.50 B -2 C
C433 0.4748(2) 0.5939(3) 0.2279(5) 0.044(3) Uani d PGD 0.50 B -2 C
C434 0.49193(15) 0.5764(3) 0.1330(6) 0.029(2) Uani d PGD 0.50 B -2 C
C435 0.4623(3) 0.5757(4) 0.0454(5) 0.035(3) Uani d PGD 0.50 B -2 C
C436 0.4156(3) 0.5924(4) 0.0528(6) 0.026(2) Uani d PGD 0.50 B -2 C
N5 0.4560(2) 0.2725(2) 0.1011(5) 0.0298(15) Uani d P 0.839(4) C -1 N
C51 0.4811(3) 0.3023(2) 0.0240(6) 0.045(2) Uani d P 0.839(4) C -1 C
C52 0.4873(2) 0.2636(3) 0.1903(5) 0.046(2) Uani d P 0.839(4) C -1 C
C53 0.4414(2) 0.2278(2) 0.0536(6) 0.0424(18) Uani d P 0.839(4) C -1 C
N6 0.5311(2) 0.22734(19) 0.0364(5) 0.0264(15) Uani d P 0.839(4) C -1 N
C61 0.5290(3) 0.2788(2) -0.0035(6) 0.049(2) Uani d P 0.839(4) C -1 C
C62 0.5292(3) 0.2322(4) 0.1514(5) 0.068(3) Uani d P 0.839(4) C -1 C
C63 0.4859(2) 0.2054(2) 0.0034(7) 0.049(2) Uani d P 0.839(4) C -1 C
N5A 0.4623(5) 0.2805(6) 0.0853(14) 0.040 Uiso d PD 0.161(4) C -2 N
C51A 0.5058(7) 0.3084(7) 0.109(2) 0.040 Uiso d PD 0.161(4) C -2 C
C52A 0.4672(9) 0.2331(7) 0.1348(19) 0.040 Uiso d PD 0.161(4) C -2 C
C53A 0.4598(8) 0.2736(9) -0.0292(14) 0.040 Uiso d PD 0.161(4) C -2 C
N6A 0.5365(5) 0.2357(5) 0.0224(15) 0.040 Uiso d PD 0.161(4) C -2 N
C61A 0.5503(7) 0.2813(6) 0.070(2) 0.040 Uiso d PD 0.161(4) C -2 C
C62A 0.5125(9) 0.2057(7) 0.101(2) 0.040 Uiso d PD 0.161(4) C -2 C
C63A 0.5037(8) 0.2446(9) -0.0651(16) 0.040 Uiso d PD 0.161(4) C -2 C
O51 0.39580(18) 0.33046(16) 0.1756(3) 0.0515(14) Uani d DU 1 . . O
C511 0.36915(14) 0.35026(10) 0.3467(3) 0.0280(14) Uani d GU 1 . . C
C512 0.37508(14) 0.31703(15) 0.2666(3) 0.0389(16) Uani d GU 1 . . C
C513 0.35896(15) 0.27034(13) 0.2797(4) 0.059(2) Uani d GU 1 . . C
C514 0.33692(15) 0.25688(10) 0.3728(4) 0.077(3) Uani d GU 1 . . C
C515 0.33099(14) 0.29011(15) 0.4529(3) 0.069(2) Uani d GU 1 . . C
C516 0.34711(14) 0.33680(13) 0.4398(3) 0.0393(17) Uani d GU 1 . . C
O52 0.3576(2) 0.41525(17) 0.1646(4) 0.087(2) Uani d U 1 . . O
C521 0.38857(14) 0.40133(10) 0.3380(3) 0.0227(13) Uani d GU 1 . . C
C522 0.38155(15) 0.43020(14) 0.2506(3) 0.0395(17) Uani d GU 1 . . C
C523 0.39761(16) 0.47729(13) 0.2511(3) 0.060(2) Uani d GU 1 . . C
C524 0.42069(14) 0.49550(10) 0.3390(4) 0.061(2) Uani d GU 1 . . C
C525 0.42772(14) 0.46662(15) 0.4264(4) 0.060(2) Uani d GU 1 . . C
C526 0.41166(14) 0.41954(14) 0.4259(3) 0.0345(16) Uani d GU 1 . . C
O61 0.59053(15) 0.16768(14) -0.0476(3) 0.0368(11) Uani d D 1 . . O
C611 0.62775(18) 0.15196(18) -0.2107(4) 0.0231(13) Uani d . 1 . . C
C612 0.6170(2) 0.1842(2) -0.1301(5) 0.0288(14) Uani d . 1 . . C
C613 0.6347(2) 0.23140(19) -0.1320(6) 0.0389(16) Uani d . 1 . . C
C614 0.6619(2) 0.2469(2) -0.2136(6) 0.0442(17) Uani d . 1 . . C
C615 0.6728(2) 0.2167(2) -0.2941(5) 0.0350(15) Uani d . 1 . . C
C616 0.65593(18) 0.1697(2) -0.2936(5) 0.0286(14) Uani d . 1 . . C
O62 0.62688(15) 0.08247(14) -0.0336(3) 0.0324(10) Uani d . 1 . . O
C621 0.60898(18) 0.10236(17) -0.2150(4) 0.0193(13) Uani d . 1 . . C
C622 0.60870(18) 0.0702(2) -0.1308(4) 0.0232(13) Uani d . 1 . . C
C623 0.59255(18) 0.02330(18) -0.1414(4) 0.0226(12) Uani d . 1 . . C
C624 0.57749(18) 0.00730(18) -0.2381(4) 0.0234(13) Uani d . 1 . . C
C625 0.57714(19) 0.03762(19) -0.3221(4) 0.0269(13) Uani d . 1 . . C
C626 0.59258(18) 0.0846(2) -0.3103(4) 0.0268(15) Uani d . 1 . . C
N7 0.27530(17) 0.04630(17) 0.2223(4) 0.0251(12) Uani d . 1 . . N
C71 0.3056(2) 0.0185(2) 0.1478(5) 0.0312(15) Uani d . 1 . . C
C72 0.2609(2) 0.0141(2) 0.3112(4) 0.0265(14) Uani d . 1 . . C
C73 0.2315(2) 0.06032(19) 0.1666(5) 0.0373(17) Uani d . 1 . . C
N8 0.23160(17) -0.02785(17) 0.1548(4) 0.0237(12) Uani d . 1 . . N
C81 0.2803(2) -0.0289(2) 0.1215(6) 0.0391(18) Uani d . 1 . . C
C82 0.2296(2) -0.0273(2) 0.2712(4) 0.0330(15) Uani d . 1 . . C
C83 0.2083(2) 0.0152(2) 0.1141(6) 0.0475(19) Uani d . 1 . . C
O71 0.33193(14) 0.10985(15) 0.3020(3) 0.0272(10) Uani d . 1 . . O
C711 0.35298(16) 0.13100(17) 0.4761(4) 0.0171(12) Uani d . 1 . . C
C712 0.31803(19) 0.12671(17) 0.3987(4) 0.0193(13) Uani d . 1 . . C
C713 0.27080(18) 0.14090(18) 0.4175(4) 0.0244(13) Uani d . 1 . . C
C714 0.25809(18) 0.15986(18) 0.5141(4) 0.0247(13) Uani d . 1 . . C
C715 0.29214(18) 0.16467(18) 0.5912(4) 0.0244(13) Uani d . 1 . . C
C716 0.3390(2) 0.15070(18) 0.5724(4) 0.0262(14) Uani d . 1 . . C
O72 0.41399(14) 0.15651(12) 0.2957(3) 0.0255(9) Uani d . 1 . . O
C721 0.40224(18) 0.11520(17) 0.4605(4) 0.0207(13) Uani d . 1 . . C
C722 0.43092(18) 0.12753(18) 0.3733(4) 0.0227(13) Uani d . 1 . . C
C723 0.47813(18) 0.11192(18) 0.3656(4) 0.0272(14) Uani d . 1 . . C
C724 0.49877(19) 0.0833(2) 0.4428(5) 0.0332(15) Uani d . 1 . . C
C725 0.47156(18) 0.0707(2) 0.5288(5) 0.0302(14) Uani d . 1 . . C
C726 0.42527(18) 0.08632(17) 0.5360(4) 0.0207(13) Uani d . 1 . . C
O81 0.17045(13) -0.08664(14) 0.0721(3) 0.0279(10) Uani d . 1 . . O
C811 0.15368(18) -0.1266(2) -0.0890(5) 0.0213(14) Uani d . 1 . . C
C812 0.1854(2) -0.1155(2) -0.0074(5) 0.0233(14) Uani d . 1 . . C
C813 0.2318(2) -0.1334(2) -0.0085(5) 0.0277(15) Uani d . 1 . . C
C814 0.24738(19) -0.1628(2) -0.0912(5) 0.0246(14) Uani d . 1 . . C
C815 0.2162(2) -0.17368(19) -0.1736(5) 0.0238(14) Uani d . 1 . . C
C816 0.16984(19) -0.15587(19) -0.1697(4) 0.0208(14) Uani d . 1 . . C
O82 0.08452(14) -0.12293(14) 0.0907(3) 0.0270(10) Uani d . 1 . . O
C821 0.10343(19) -0.10831(19) -0.0935(4) 0.0206(13) Uani d . 1 . . C
C822 0.07189(19) -0.10704(19) -0.0062(5) 0.0212(14) Uani d . 1 . . C
C823 0.0256(2) -0.09103(19) -0.0194(5) 0.0255(14) Uani d . 1 . . C
C824 0.0081(2) -0.0756(2) -0.1161(5) 0.0270(15) Uani d . 1 . . C
C825 0.0383(2) -0.0776(2) -0.2041(5) 0.0245(14) Uani d . 1 . . C
C826 0.08549(19) -0.09283(19) -0.1919(4) 0.0193(13) Uani d . 1 . . C
H1 0.0723 0.2077 0.3646 0.027 Uiso calc PR 0.50 . . H
H11A 0.0094 0.1623 0.3099 0.044 Uiso calc R 1 . . H
H11B 0.0355 0.1841 0.2087 0.044 Uiso calc R 1 . . H
H12A 0.0357 0.2590 0.4766 0.038 Uiso calc R 1 . . H
H12B 0.0041 0.2113 0.4667 0.038 Uiso calc R 1 . . H
H13A 0.0820 0.2577 0.2249 0.045 Uiso calc R 1 . . H
H13B 0.0769 0.2891 0.3295 0.045 Uiso calc R 1 . . H
H21A -0.0346 0.2156 0.1629 0.045 Uiso calc R 1 . . H
H21B -0.0579 0.2016 0.2737 0.045 Uiso calc R 1 . . H
H22A -0.0568 0.2564 0.4159 0.055 Uiso calc R 1 . . H
H22B -0.0234 0.3030 0.4123 0.055 Uiso calc R 1 . . H
H23A 0.0168 0.3253 0.2573 0.042 Uiso calc R 1 . . H
H23B 0.0180 0.2895 0.1594 0.042 Uiso calc R 1 . . H
H11 0.0965 0.1905 0.3893 0.042 Uiso calc PR 0.50 . . H
H113 0.1366 0.2515 0.4781 0.031 Uiso calc R 1 . . H
H114 0.1689 0.2738 0.6374 0.039 Uiso calc R 1 . . H
H115 0.1795 0.2179 0.7718 0.033 Uiso calc R 1 . . H
H116 0.1534 0.1391 0.7469 0.024 Uiso calc R 1 . . H
H12 0.1573 0.1152 0.4155 0.042 Uiso calc R 1 . . H
H123 0.1246 0.0015 0.4302 0.031 Uiso calc R 1 . . H
H124 0.0756 -0.0313 0.5606 0.030 Uiso calc R 1 . . H
H125 0.0508 0.0153 0.7014 0.029 Uiso calc R 1 . . H
H126 0.0761 0.0952 0.7166 0.029 Uiso calc R 1 . . H
H21 -0.0738 0.3066 0.2167 0.035 Uiso calc R 1 . . H
H213 -0.1274 0.2468 0.1618 0.030 Uiso calc R 1 . . H
H214 -0.1744 0.2215 0.0218 0.033 Uiso calc R 1 . . H
H215 -0.1944 0.2752 -0.1122 0.034 Uiso calc R 1 . . H
H216 -0.1641 0.3519 -0.1087 0.029 Uiso calc R 1 . . H
H22 -0.1160 0.3873 0.2190 0.041 Uiso calc R 1 . . H
H223 -0.0910 0.4974 0.1611 0.026 Uiso calc R 1 . . H
H224 -0.0659 0.5258 -0.0019 0.031 Uiso calc R 1 . . H
H225 -0.0634 0.4748 -0.1463 0.027 Uiso calc R 1 . . H
H226 -0.0902 0.3966 -0.1304 0.028 Uiso calc R 1 . . H
H31A 0.1631 0.4947 0.4340 0.048 Uiso calc PR 0.736(4) A -1 H
H31B 0.1846 0.4688 0.3321 0.048 Uiso calc PR 0.736(4) A -1 H
H32A 0.2588 0.4671 0.6018 0.043 Uiso calc PR 0.736(4) A -1 H
H32B 0.2107 0.4983 0.5925 0.043 Uiso calc PR 0.736(4) A -1 H
H33A 0.2572 0.4224 0.3430 0.072 Uiso calc PR 0.736(4) A -1 H
H33B 0.2896 0.4262 0.4467 0.072 Uiso calc PR 0.736(4) A -1 H
H4 0.2847 0.5617 0.3761 0.043 Uiso calc PR 0.368(2) A -1 H
H41A 0.2181 0.5377 0.2885 0.071 Uiso calc PR 0.736(4) A -1 H
H41B 0.2024 0.5613 0.3974 0.071 Uiso calc PR 0.736(4) A -1 H
H42A 0.2557 0.5603 0.5459 0.074 Uiso calc PR 0.736(4) A -1 H
H42B 0.3025 0.5273 0.5402 0.074 Uiso calc PR 0.736(4) A -1 H
H43A 0.3252 0.4903 0.3751 0.098 Uiso calc PR 0.736(4) A -1 H
H43B 0.2879 0.4907 0.2800 0.098 Uiso calc PR 0.736(4) A -1 H
H31C 0.2023 0.4986 0.5766 0.048 Uiso calc PR 0.264(4) A -2 H
H31D 0.1705 0.4953 0.4722 0.048 Uiso calc PR 0.264(4) A -2 H
H32C 0.3003 0.4336 0.4844 0.048 Uiso calc PR 0.264(4) A -2 H
H32D 0.2780 0.4579 0.5874 0.048 Uiso calc PR 0.264(4) A -2 H
H33C 0.2040 0.4571 0.3174 0.048 Uiso calc PR 0.264(4) A -2 H
H33D 0.2547 0.4304 0.3246 0.048 Uiso calc PR 0.264(4) A -2 H
H4A 0.2854 0.5623 0.3866 0.048 Uiso calc PR 0.132(2) A -2 H
H41C 0.2036 0.5614 0.4102 0.048 Uiso calc PR 0.264(4) A -2 H
H41D 0.2317 0.5672 0.5194 0.048 Uiso calc PR 0.264(4) A -2 H
H42C 0.3082 0.5281 0.5422 0.048 Uiso calc PR 0.264(4) A -2 H
H42D 0.3339 0.5028 0.4443 0.048 Uiso calc PR 0.264(4) A -2 H
H43C 0.2922 0.4969 0.2788 0.048 Uiso calc PR 0.264(4) A -2 H
H43D 0.2412 0.5225 0.2641 0.048 Uiso calc PR 0.264(4) A -2 H
H31 0.1879 0.4154 0.5220 0.044 Uiso calc R 1 . . H
H313 0.2551 0.3641 0.5963 0.038 Uiso calc R 1 . . H
H314 0.2776 0.3291 0.7555 0.038 Uiso calc R 1 . . H
H315 0.2212 0.3203 0.8889 0.040 Uiso calc R 1 . . H
H316 0.1422 0.3424 0.8606 0.033 Uiso calc R 1 . . H
H32 0.1153 0.3533 0.5178 0.048 Uiso calc R 1 . . H
H323 0.0035 0.3748 0.5531 0.031 Uiso calc R 1 . . H
H324 -0.0300 0.4222 0.6821 0.039 Uiso calc R 1 . . H
H325 0.0167 0.4445 0.8286 0.036 Uiso calc R 1 . . H
H326 0.0954 0.4204 0.8371 0.026 Uiso calc R 1 . . H
H41 0.3069 0.5856 0.3553 0.087 Uiso calc PR 0.50 . . H
H413 0.2472 0.6295 0.2831 0.035 Uiso calc R 1 . . H
H414 0.2224 0.6719 0.1346 0.038 Uiso calc R 1 . . H
H415 0.2767 0.6876 -0.0008 0.033 Uiso calc R 1 . . H
H416 0.3558 0.6609 0.0125 0.026 Uiso calc R 1 . . H
H42 0.3807 0.6518 0.3472 0.058 Uiso calc PR 0.50 B -1 H
H423 0.4933 0.6243 0.3237 0.053 Uiso calc PR 0.50 B -1 H
H424 0.5285 0.5810 0.1868 0.035 Uiso calc PR 0.50 B -1 H
H425 0.4828 0.5592 0.0406 0.042 Uiso calc PR 0.50 B -1 H
H426 0.4020 0.5807 0.0313 0.031 Uiso calc PR 0.50 B -1 H
H43 0.3897 0.6172 0.3502 0.058 Uiso calc PR 0.50 B -2 H
H433 0.4950 0.5944 0.2877 0.053 Uiso calc PR 0.50 B -2 H
H434 0.5239 0.5650 0.1280 0.035 Uiso calc PR 0.50 B -2 H
H435 0.4740 0.5637 -0.0194 0.042 Uiso calc PR 0.50 B -2 H
H436 0.3953 0.5918 -0.0071 0.031 Uiso calc PR 0.50 B -2 H
H51A 0.4867 0.3346 0.0534 0.054 Uiso calc PR 0.839(4) C -1 H
H51B 0.4613 0.3057 -0.0399 0.054 Uiso calc PR 0.839(4) C -1 H
H52A 0.4695 0.2469 0.2465 0.055 Uiso calc PR 0.839(4) C -1 H
H52B 0.4996 0.2942 0.2186 0.055 Uiso calc PR 0.839(4) C -1 H
H53A 0.4166 0.2337 -0.0004 0.051 Uiso calc PR 0.839(4) C -1 H
H53B 0.4279 0.2061 0.1073 0.051 Uiso calc PR 0.839(4) C -1 H
H61A 0.5334 0.2791 -0.0805 0.058 Uiso calc PR 0.839(4) C -1 H
H61B 0.5554 0.2975 0.0282 0.058 Uiso calc PR 0.839(4) C -1 H
H62A 0.5597 0.2463 0.1761 0.081 Uiso calc PR 0.839(4) C -1 H
H62B 0.5262 0.1999 0.1828 0.081 Uiso calc PR 0.839(4) C -1 H
H63A 0.4868 0.1709 0.0213 0.059 Uiso calc PR 0.839(4) C -1 H
H63B 0.4832 0.2080 -0.0737 0.059 Uiso calc PR 0.839(4) C -1 H
H51C 0.5081 0.3137 0.1857 0.048 Uiso calc PR 0.161(4) C -2 H
H51D 0.5039 0.3400 0.0743 0.048 Uiso calc PR 0.161(4) C -2 H
H52C 0.4387 0.2136 0.1170 0.048 Uiso calc PR 0.161(4) C -2 H
H52D 0.4678 0.2371 0.2119 0.048 Uiso calc PR 0.161(4) C -2 H
H53C 0.4594 0.3051 -0.0648 0.048 Uiso calc PR 0.161(4) C -2 H
H53D 0.4301 0.2563 -0.0478 0.048 Uiso calc PR 0.161(4) C -2 H
H61C 0.5676 0.3010 0.0183 0.048 Uiso calc PR 0.161(4) C -2 H
H61D 0.5722 0.2752 0.1300 0.048 Uiso calc PR 0.161(4) C -2 H
H62C 0.5337 0.2002 0.1617 0.048 Uiso calc PR 0.161(4) C -2 H
H62D 0.5038 0.1743 0.0702 0.048 Uiso calc PR 0.161(4) C -2 H
H63C 0.4930 0.2137 -0.0949 0.048 Uiso calc PR 0.161(4) C -2 H
H63D 0.5208 0.2625 -0.1208 0.048 Uiso calc PR 0.161(4) C -2 H
H51 0.4099 0.3069 0.1488 0.077 Uiso calc R 1 . . H
H513 0.3630 0.2476 0.2250 0.071 Uiso calc R 1 . . H
H514 0.3259 0.2250 0.3818 0.092 Uiso calc R 1 . . H
H515 0.3159 0.2809 0.5165 0.082 Uiso calc R 1 . . H
H516 0.3431 0.3595 0.4945 0.047 Uiso calc R 1 . . H
H52 0.3617 0.3857 0.1567 0.131 Uiso calc R 1 . . H
H523 0.3928 0.4970 0.1914 0.072 Uiso calc R 1 . . H
H524 0.4317 0.5277 0.3393 0.073 Uiso calc R 1 . . H
H525 0.4435 0.4791 0.4865 0.072 Uiso calc R 1 . . H
H526 0.4165 0.3998 0.4856 0.041 Uiso calc R 1 . . H
H61 0.5736 0.1900 -0.0238 0.055 Uiso calc R 1 . . H
H613 0.6275 0.2526 -0.0759 0.047 Uiso calc R 1 . . H
H614 0.6734 0.2789 -0.2145 0.053 Uiso calc R 1 . . H
H615 0.6919 0.2277 -0.3508 0.042 Uiso calc R 1 . . H
H616 0.6636 0.1492 -0.3505 0.034 Uiso calc R 1 . . H
H62 0.6170 0.1098 -0.0169 0.049 Uiso calc R 1 . . H
H623 0.5919 0.0025 -0.0825 0.027 Uiso calc R 1 . . H
H624 0.5673 -0.0249 -0.2463 0.028 Uiso calc R 1 . . H
H625 0.5664 0.0266 -0.3885 0.032 Uiso calc R 1 . . H
H626 0.5919 0.1053 -0.3694 0.032 Uiso calc R 1 . . H
H71A 0.3372 0.0120 0.1799 0.037 Uiso calc R 1 . . H
H71B 0.3107 0.0373 0.0829 0.037 Uiso calc R 1 . . H
H72A 0.2430 0.0328 0.3641 0.032 Uiso calc R 1 . . H
H72B 0.2899 0.0010 0.3453 0.032 Uiso calc R 1 . . H
H73A 0.2393 0.0844 0.1122 0.045 Uiso calc R 1 . . H
H73B 0.2086 0.0749 0.2164 0.045 Uiso calc R 1 . . H
H8 0.2158 -0.0548 0.1298 0.028 Uiso calc PR 0.50 . . H
H81A 0.2817 -0.0345 0.0450 0.047 Uiso calc R 1 . . H
H81B 0.2971 -0.0557 0.1567 0.047 Uiso calc R 1 . . H
H82A 0.2415 -0.0581 0.2994 0.040 Uiso calc R 1 . . H
H82B 0.1961 -0.0228 0.2948 0.040 Uiso calc R 1 . . H
H83A 0.1736 0.0142 0.1299 0.057 Uiso calc R 1 . . H
H83B 0.2123 0.0168 0.0371 0.057 Uiso calc R 1 . . H
H71 0.3099 0.0932 0.2763 0.041 Uiso calc R 1 . . H
H713 0.2474 0.1376 0.3640 0.029 Uiso calc R 1 . . H
H714 0.2260 0.1695 0.5269 0.030 Uiso calc R 1 . . H
H715 0.2836 0.1776 0.6575 0.029 Uiso calc R 1 . . H
H716 0.3623 0.1546 0.6262 0.031 Uiso calc R 1 . . H
H72 0.3886 0.1449 0.2712 0.038 Uiso calc R 1 . . H
H723 0.4967 0.1210 0.3064 0.033 Uiso calc R 1 . . H
H724 0.5309 0.0727 0.4364 0.040 Uiso calc R 1 . . H
H725 0.4849 0.0513 0.5826 0.036 Uiso calc R 1 . . H
H726 0.4074 0.0771 0.5960 0.025 Uiso calc R 1 . . H
H81 0.1921 -0.0668 0.0866 0.042 Uiso calc PR 0.50 . . H
H813 0.2532 -0.1257 0.0470 0.033 Uiso calc R 1 . . H
H814 0.2790 -0.1753 -0.0911 0.030 Uiso calc R 1 . . H
H815 0.2265 -0.1928 -0.2309 0.029 Uiso calc R 1 . . H
H816 0.1483 -0.1640 -0.2244 0.025 Uiso calc R 1 . . H
H82 0.1136 -0.1171 0.1013 0.040 Uiso calc R 1 . . H
H823 0.0048 -0.0905 0.0395 0.031 Uiso calc R 1 . . H
H824 -0.0237 -0.0639 -0.1224 0.032 Uiso calc R 1 . . H
H825 0.0267 -0.0686 -0.2713 0.029 Uiso calc R 1 . . H
H826 0.1062 -0.0929 -0.2510 0.023 Uiso calc R 1 . . H

loop_
_atom_site_aniso_label
_atom_site_aniso_U_11
_atom_site_aniso_U_22
_atom_site_aniso_U_33
_atom_site_aniso_U_12
_atom_site_aniso_U_13
_atom_site_aniso_U_23
N1 0.020(3) 0.022(3) 0.025(3) 0.002(2) 0.001(2) -0.002(2)
C11 0.055(4) 0.015(3) 0.039(4) 0.006(3) -0.013(3) -0.002(3)
C12 0.029(3) 0.044(4) 0.023(3) 0.005(3) -0.004(3) -0.003(3)
C13 0.027(4) 0.038(4) 0.048(4) -0.003(3) 0.001(3) 0.019(3)
N2 0.022(3) 0.024(3) 0.016(2) 0.000(2) 0.000(2) 0.000(2)
C21 0.041(4) 0.022(3) 0.050(4) 0.006(3) -0.009(3) -0.010(3)
C22 0.044(4) 0.075(5) 0.018(3) 0.031(4) 0.001(3) -0.010(3)
C23 0.028(3) 0.029(3) 0.048(4) -0.005(3) -0.003(3) 0.009(3)
O11 0.031(2) 0.029(2) 0.024(2) 0.0020(19) 0.000(2) -0.001(2)
C111 0.017(3) 0.022(3) 0.018(3) 0.001(2) 0.001(3) 0.004(3)
C112 0.022(3) 0.017(3) 0.029(4) 0.005(2) 0.001(3) 0.003(3)
C113 0.028(3) 0.017(3) 0.033(3) 0.006(2) -0.004(3) 0.010(3)
C114 0.028(3) 0.010(3) 0.059(4) 0.002(2) -0.002(3) -0.006(3)
C115 0.021(3) 0.027(3) 0.035(4) 0.001(3) -0.004(3) -0.014(3)
C116 0.021(3) 0.021(3) 0.019(3) -0.002(2) 0.006(3) -0.004(3)
O12 0.031(2) 0.024(2) 0.028(2) 0.0014(17) 0.008(2) -0.003(2)
C121 0.016(3) 0.016(3) 0.025(3) -0.002(2) -0.005(3) -0.003(3)
C122 0.020(3) 0.030(3) 0.018(3) 0.011(2) 0.000(3) 0.001(3)
C123 0.029(3) 0.020(3) 0.029(3) 0.008(3) -0.002(3) -0.005(3)
C124 0.023(3) 0.019(3) 0.032(4) -0.001(2) -0.004(3) 0.005(3)
C125 0.017(3) 0.025(3) 0.031(3) 0.001(2) -0.001(3) 0.008(3)
C126 0.027(3) 0.023(3) 0.022(3) 0.006(3) 0.003(3) 0.006(3)
O21 0.025(2) 0.021(2) 0.024(2) 0.0031(16) -0.0039(17) 0.0071(18)
C211 0.016(3) 0.023(3) 0.012(3) 0.001(2) 0.001(2) -0.002(3)
C212 0.012(3) 0.025(3) 0.022(3) -0.001(2) 0.003(2) -0.007(3)
C213 0.030(3) 0.009(3) 0.036(4) 0.005(2) 0.011(3) 0.001(3)
C214 0.017(3) 0.026(3) 0.039(4) -0.002(2) 0.011(3) -0.011(3)
C215 0.032(4) 0.028(3) 0.024(3) -0.001(3) 0.002(3) -0.002(3)
C216 0.018(3) 0.032(4) 0.022(3) 0.002(3) -0.005(3) -0.007(3)
O22 0.046(2) 0.022(2) 0.0134(19) -0.0001(18) 0.0077(18) -0.0001(16)
C221 0.013(3) 0.018(3) 0.018(3) 0.001(2) -0.001(2) 0.009(2)
C222 0.019(3) 0.027(3) 0.014(3) -0.002(2) 0.003(2) 0.003(2)
C223 0.037(3) 0.016(3) 0.013(2) -0.003(2) -0.007(2) 0.004(2)
C224 0.029(3) 0.021(3) 0.027(3) -0.003(2) -0.004(3) 0.004(2)
C225 0.021(3) 0.023(3) 0.023(3) -0.003(2) 0.001(2) 0.009(2)
C226 0.025(3) 0.026(3) 0.019(3) 0.001(2) 0.003(2) 0.008(2)
N3 0.025(4) 0.033(4) 0.024(3) 0.007(3) 0.011(3) 0.007(3)
C31 0.043(5) 0.035(4) 0.041(5) -0.005(4) 0.008(4) 0.016(4)
C32 0.043(5) 0.034(4) 0.030(4) -0.014(4) -0.010(4) 0.001(4)
C33 0.046(6) 0.035(5) 0.099(8) -0.007(4) 0.041(6) -0.010(5)
N4 0.026(4) 0.029(4) 0.053(5) 0.001(3) 0.003(4) 0.021(4)
C41 0.036(5) 0.055(6) 0.086(7) -0.004(4) -0.003(5) 0.059(5)
C42 0.096(8) 0.042(5) 0.047(5) -0.019(5) -0.006(5) 0.021(4)
C43 0.059(6) 0.046(6) 0.140(10) -0.001(5) 0.076(7) 0.013(6)
O31 0.030(2) 0.034(2) 0.024(2) -0.0056(17) -0.0011(19) 0.0145(18)
C311 0.024(3) 0.012(3) 0.026(3) 0.001(2) -0.007(3) -0.003(3)
C312 0.035(4) 0.014(3) 0.022(3) -0.001(2) -0.004(3) 0.001(3)
C313 0.021(3) 0.030(3) 0.044(4) 0.005(3) -0.010(3) -0.002(3)
C314 0.027(3) 0.031(4) 0.037(4) 0.000(3) -0.008(3) 0.000(3)
C315 0.034(4) 0.035(4) 0.032(4) -0.003(3) -0.007(3) 0.007(3)
C316 0.028(3) 0.032(4) 0.022(3) -0.012(3) 0.002(3) 0.002(3)
O32 0.042(3) 0.025(2) 0.030(2) 0.0049(17) -0.010(2) -0.0013(18)
C321 0.025(3) 0.019(3) 0.017(3) -0.003(2) 0.000(2) 0.005(2)
C322 0.022(3) 0.015(2) 0.026(3) -0.001(2) -0.008(2) 0.006(2)
C323 0.025(3) 0.018(3) 0.035(3) -0.007(2) -0.012(3) 0.010(3)
C324 0.023(3) 0.028(3) 0.046(4) -0.005(2) -0.008(3) 0.006(3)
C325 0.026(3) 0.029(3) 0.035(3) 0.000(3) -0.001(3) -0.002(3)
C326 0.020(3) 0.019(3) 0.026(3) -0.001(2) -0.002(2) 0.002(2)
O41 0.036(3) 0.085(4) 0.053(3) -0.008(2) -0.006(2) 0.048(3)
C411 0.021(3) 0.024(3) 0.035(4) -0.006(3) 0.004(3) 0.002(3)
C412 0.024(3) 0.040(4) 0.038(4) -0.006(3) -0.002(3) 0.010(3)
C413 0.035(4) 0.027(3) 0.026(3) -0.007(3) 0.008(3) 0.010(3)
C414 0.018(3) 0.030(4) 0.047(4) 0.005(3) 0.003(3) 0.004(3)
C415 0.024(3) 0.028(3) 0.030(4) 0.003(3) -0.010(3) 0.005(3)
C416 0.024(3) 0.022(3) 0.019(3) 0.002(2) -0.003(3) -0.002(3)
O42 0.036(3) 0.051(5) 0.029(3) -0.004(4) -0.006(3) -0.002(4)
C421 0.025(3) 0.026(4) 0.039(6) -0.006(3) -0.013(3) 0.009(4)
C422 0.032(4) 0.045(9) 0.032(6) -0.011(4) -0.001(4) 0.013(5)
C423 0.050(5) 0.037(7) 0.045(7) -0.011(5) -0.012(5) 0.015(5)
C424 0.019(4) 0.029(5) 0.040(8) -0.005(4) -0.010(5) 0.009(5)
C425 0.026(4) 0.034(4) 0.046(8) -0.004(3) -0.010(6) 0.003(6)
C426 0.021(4) 0.026(4) 0.032(7) -0.004(3) -0.015(4) 0.008(5)
O43 0.036(3) 0.051(5) 0.029(3) -0.004(4) -0.006(3) -0.002(4)
C431 0.025(3) 0.026(4) 0.039(6) -0.006(3) -0.013(3) 0.009(4)
C432 0.032(4) 0.045(9) 0.032(6) -0.011(4) -0.001(4) 0.013(5)
C433 0.050(5) 0.037(7) 0.045(7) -0.011(5) -0.012(5) 0.015(5)
C434 0.019(4) 0.029(5) 0.040(8) -0.005(4) -0.010(5) 0.009(5)
C435 0.026(4) 0.034(4) 0.046(8) -0.004(3) -0.010(6) 0.003(6)
C436 0.021(4) 0.026(4) 0.032(7) -0.004(3) -0.015(4) 0.008(5)
N5 0.039(3) 0.015(3) 0.036(3) -0.008(2) -0.012(3) 0.013(3)
C51 0.076(6) 0.026(4) 0.033(4) 0.003(4) 0.015(4) 0.003(3)
C52 0.048(5) 0.062(5) 0.028(4) 0.031(4) 0.005(3) -0.002(4)
C53 0.038(4) 0.026(4) 0.064(5) -0.004(3) 0.009(4) -0.016(3)
N6 0.040(3) 0.015(3) 0.024(3) -0.015(2) 0.000(3) 0.002(2)
C61 0.067(5) 0.026(4) 0.053(5) 0.004(4) 0.029(4) 0.012(4)
C62 0.050(5) 0.133(8) 0.020(3) 0.056(5) -0.004(3) -0.001(4)
C63 0.037(4) 0.026(4) 0.085(6) -0.007(3) 0.025(4) -0.032(4)
O51 0.087(4) 0.031(3) 0.037(3) 0.019(2) -0.014(2) -0.003(2)
C511 0.021(3) 0.023(3) 0.040(3) 0.000(2) -0.011(3) 0.002(3)
C512 0.033(3) 0.024(3) 0.060(4) 0.010(3) -0.016(3) -0.007(3)
C513 0.031(4) 0.022(3) 0.125(6) 0.007(3) -0.014(4) -0.013(4)
C514 0.031(4) 0.020(3) 0.179(8) -0.004(3) 0.016(5) 0.009(4)
C515 0.043(4) 0.030(3) 0.134(6) 0.010(3) 0.037(4) 0.037(4)
C516 0.031(3) 0.023(3) 0.063(4) 0.006(2) 0.005(3) 0.019(3)
O52 0.185(6) 0.046(3) 0.031(3) 0.044(3) -0.037(3) -0.004(2)
C521 0.020(3) 0.022(3) 0.025(3) 0.000(2) 0.004(3) -0.002(3)
C522 0.069(4) 0.021(3) 0.028(3) 0.015(3) 0.005(3) 0.006(3)
C523 0.085(5) 0.025(3) 0.070(5) 0.014(3) 0.042(4) 0.013(3)
C524 0.031(4) 0.024(4) 0.127(6) -0.003(3) 0.033(4) -0.004(4)
C525 0.028(3) 0.039(4) 0.112(6) 0.007(3) -0.038(4) -0.024(4)
C526 0.029(3) 0.030(3) 0.044(4) 0.008(3) -0.013(3) -0.007(3)
O61 0.048(3) 0.026(2) 0.037(2) -0.0031(18) 0.005(2) -0.010(2)
C611 0.013(3) 0.029(3) 0.027(3) 0.004(2) 0.001(2) 0.008(3)
C612 0.026(3) 0.024(3) 0.037(4) -0.006(2) -0.006(3) 0.006(3)
C613 0.028(3) 0.017(3) 0.071(4) 0.003(2) -0.007(3) -0.006(3)
C614 0.021(3) 0.024(3) 0.088(5) 0.006(3) -0.005(3) 0.013(3)
C615 0.025(3) 0.034(4) 0.047(4) -0.002(3) -0.004(3) 0.015(3)
C616 0.016(3) 0.036(3) 0.034(3) 0.002(2) 0.002(3) 0.015(3)
O62 0.044(2) 0.030(2) 0.023(2) -0.0050(18) -0.0047(18) 0.0015(18)
C621 0.016(3) 0.020(3) 0.022(3) 0.003(2) 0.000(3) 0.004(3)
C622 0.014(2) 0.038(3) 0.018(3) -0.004(2) 0.001(2) -0.003(3)
C623 0.025(3) 0.025(3) 0.018(3) -0.002(2) 0.006(2) 0.002(2)
C624 0.021(3) 0.019(3) 0.031(3) 0.000(2) 0.000(2) -0.007(2)
C625 0.031(3) 0.026(3) 0.024(3) 0.001(3) 0.009(3) -0.006(3)
C626 0.016(3) 0.035(4) 0.029(3) 0.004(3) 0.004(3) 0.005(3)
N7 0.028(3) 0.026(3) 0.021(3) -0.003(2) -0.008(2) 0.001(2)
C71 0.028(3) 0.031(3) 0.035(4) -0.005(3) 0.011(3) -0.007(3)
C72 0.033(3) 0.030(3) 0.017(3) 0.001(3) 0.000(3) 0.008(3)
C73 0.050(4) 0.021(3) 0.041(4) -0.001(3) -0.021(3) 0.011(3)
N8 0.022(3) 0.019(3) 0.031(3) -0.004(2) -0.004(2) -0.001(2)
C81 0.029(4) 0.043(4) 0.046(4) 0.003(3) 0.001(3) -0.022(4)
C82 0.039(4) 0.028(3) 0.032(3) -0.002(3) -0.001(3) 0.000(3)
C83 0.054(4) 0.034(4) 0.055(4) -0.002(3) -0.031(4) 0.013(3)
O71 0.028(2) 0.036(2) 0.017(2) -0.0175(18) -0.0028(19) -0.0117(19)
C711 0.017(3) 0.014(3) 0.020(3) -0.006(2) 0.006(2) -0.001(2)
C712 0.030(3) 0.015(3) 0.013(3) -0.001(2) 0.006(2) 0.000(2)
C713 0.024(3) 0.029(3) 0.020(3) -0.003(3) -0.002(2) 0.004(2)
C714 0.021(3) 0.029(3) 0.024(3) 0.003(2) 0.004(2) 0.005(2)
C715 0.027(3) 0.029(3) 0.018(3) 0.003(2) 0.003(2) 0.000(2)
C716 0.035(3) 0.022(3) 0.022(3) -0.007(3) -0.004(3) -0.008(3)
O72 0.033(2) 0.0222(19) 0.021(2) 0.0029(15) 0.0069(18) 0.0042(16)
C721 0.025(3) 0.015(3) 0.021(3) -0.005(2) 0.000(3) -0.002(3)
C722 0.027(3) 0.016(3) 0.025(3) 0.006(2) 0.000(3) -0.005(2)
C723 0.029(3) 0.022(3) 0.030(3) 0.003(2) 0.017(3) -0.005(3)
C724 0.021(3) 0.029(3) 0.049(4) 0.003(3) 0.004(3) -0.003(3)
C725 0.017(3) 0.031(3) 0.042(4) 0.004(2) -0.002(3) 0.002(3)
C726 0.026(3) 0.016(3) 0.020(3) 0.001(2) 0.005(2) 0.001(2)
O81 0.025(2) 0.028(2) 0.031(2) -0.0029(17) 0.002(2) -0.016(2)
C811 0.015(3) 0.020(3) 0.029(3) 0.000(2) -0.001(3) 0.007(3)
C812 0.026(3) 0.020(3) 0.024(3) -0.006(3) -0.005(3) -0.002(3)
C813 0.036(4) 0.024(3) 0.023(3) 0.003(3) -0.006(3) -0.002(3)
C814 0.015(3) 0.031(3) 0.028(3) 0.004(2) 0.000(3) 0.000(3)
C815 0.025(3) 0.016(3) 0.031(3) -0.003(2) 0.010(3) -0.006(3)
C816 0.018(3) 0.021(3) 0.023(3) -0.007(2) -0.007(3) 0.006(3)
O82 0.031(2) 0.031(2) 0.019(2) -0.0027(19) -0.0021(19) 0.0015(19)
C821 0.021(3) 0.014(3) 0.027(3) -0.001(2) 0.002(3) -0.003(3)
C822 0.014(3) 0.023(3) 0.027(3) -0.008(2) 0.002(3) -0.002(3)
C823 0.023(3) 0.019(3) 0.035(4) -0.007(2) 0.010(3) -0.006(3)
C824 0.024(3) 0.023(3) 0.034(4) -0.003(3) 0.003(3) -0.006(3)
C825 0.031(4) 0.021(3) 0.022(3) -0.001(3) -0.004(3) 0.008(3)
C826 0.020(3) 0.021(3) 0.017(3) -0.005(2) 0.004(3) -0.002(3)

loop_
_atom_type_symbol
_atom_type_description
_atom_type_scat_dispersion_real
_atom_type_scat_dispersion_imag
_atom_type_scat_source
C C 0.0033 0.0016 'International Tables Vol C Tables 4.2.6.8 and 6.1.1.4'
H H 0.0000 0.0000 'International Tables Vol C Tables 4.2.6.8 and 6.1.1.4'
N N 0.0061 0.0033 'International Tables Vol C Tables 4.2.6.8 and 6.1.1.4'
O O 0.0106 0.0060 'International Tables Vol C Tables 4.2.6.8 and 6.1.1.4'

loop_
_geom_angle_atom_site_label_1
_geom_angle_atom_site_label_2
_geom_angle_atom_site_label_3
_geom_angle
_geom_angle_publ_flag
C12 N1 C13 107.4(5) no
C12 N1 C11 109.1(5) no
C13 N1 C11 109.9(5) no
N1 C11 C21 110.2(5) no
N1 C12 C22 110.0(5) no
N1 C13 C23 110.0(5) no
C22 N2 C23 106.3(5) no
C22 N2 C21 107.2(5) no
C23 N2 C21 110.3(5) no
N2 C21 C11 109.1(5) no
N2 C22 C12 110.6(5) no
N2 C23 C13 112.0(5) no
C116 C111 C112 118.5(5) no
C116 C111 C121 119.3(5) no
C112 C111 C121 122.1(5) no
O11 C112 C113 121.1(5) no
O11 C112 C111 118.9(5) no
C113 C112 C111 120.0(5) no
C114 C113 C112 120.4(5) no
C113 C114 C115 121.3(5) no
C114 C115 C116 118.9(5) no
C115 C116 C111 120.9(5) no
C126 C121 C122 119.4(5) no
C126 C121 C111 118.5(5) no
C122 C121 C111 122.1(5) no
O12 C122 C123 116.9(5) no
O12 C122 C121 122.4(5) no
C123 C122 C121 120.7(5) no
C124 C123 C122 119.4(5) no
C125 C124 C123 120.4(5) no
C124 C125 C126 120.5(6) no
C121 C126 C125 119.6(6) no
C212 C211 C216 115.0(4) no
C212 C211 C221 124.9(4) no
C216 C211 C221 120.1(4) no
O21 C212 C213 121.4(5) no
O21 C212 C211 116.8(4) no
C213 C212 C211 121.8(4) no
C214 C213 C212 120.2(5) no
C213 C214 C215 120.2(5) no
C216 C215 C214 119.0(5) no
C215 C216 C211 123.7(5) no
C226 C221 C222 115.4(4) no
C226 C221 C211 120.2(5) no
C222 C221 C211 124.3(4) no
O22 C222 C223 116.9(5) no
O22 C222 C221 120.5(4) no
C223 C222 C221 122.6(4) no
C224 C223 C222 119.1(5) no
C225 C224 C223 120.7(5) no
C224 C225 C226 119.3(5) no
C225 C226 C221 122.9(5) no
C31 N3 C33 109.1(7) no
C31 N3 C32 109.4(7) no
C33 N3 C32 110.0(7) no
N3 C31 C41 108.9(7) no
N3 C32 C42 109.1(6) no
N3 C33 C43 107.3(6) no
C41 N4 C43 106.2(8) no
C41 N4 C42 107.3(8) no
C43 N4 C42 107.5(8) no
N4 C41 C31 112.9(6) no
N4 C42 C32 111.6(7) no
N4 C43 C33 112.9(6) no
C31A N3A C33A 108.8(3) no
C31A N3A C32A 108.7(3) no
C33A N3A C32A 108.7(3) no
N3A C31A C41A 110.9(9) no
N3A C32A C42A 109.0(9) no
N3A C33A C43A 110.7(9) no
C41A N4A C42A 110.2(3) no
C41A N4A C43A 110.2(3) no
C42A N4A C43A 110.0(3) no
N4A C41A C31A 107.9(8) no
N4A C42A C32A 109.8(9) no
N4A C43A C33A 108.1(9) no
C312 C311 C316 117.3(4) no
C312 C311 C321 123.2(5) no
C316 C311 C321 119.5(5) no
O31 C312 C311 117.6(5) no
O31 C312 C313 121.9(5) no
C311 C312 C313 120.5(5) no
C314 C313 C312 120.3(5) no
C315 C314 C313 119.7(5) no
C314 C315 C316 119.8(5) no
C315 C316 C311 122.5(5) no
C326 C321 C322 115.9(5) no
C326 C321 C311 120.9(5) no
C322 C321 C311 123.2(5) no
O32 C322 C323 118.5(5) no
O32 C322 C321 121.4(5) no
C323 C322 C321 120.1(5) no
C324 C323 C322 122.0(5) no
C323 C324 C325 119.2(5) no
C326 C325 C324 118.4(5) no
C325 C326 C321 124.3(5) no
C412 C411 C416 120.0 no
C412 C411 C421 117.8(5) no
C416 C411 C421 121.9(6) no
C412 C411 C431 125.8(5) no
C416 C411 C431 113.9(5) no
C421 C411 C431 13.3(7) no
O41 C412 C413 120.3(3) no
O41 C412 C411 119.7(3) no
C413 C412 C411 120.0 no
C412 C413 C414 120.0 no
C415 C414 C413 120.0 no
C414 C415 C416 120.0 no
C415 C416 C411 120.0 no
C422 C421 C426 120.0 no
C422 C421 C411 124.3(7) no
C426 C421 C411 115.6(7) no
O42 C422 C421 124.9(7) no
O42 C422 C423 115.0(7) no
C421 C422 C423 120.0 no
C422 C423 C424 120.0 no
C425 C424 C423 120.0 no
C424 C425 C426 120.0 no
C425 C426 C421 120.0 no
C432 C431 C436 120.0 no
C432 C431 C411 119.5(7) no
C436 C431 C411 120.4(7) no
O43 C432 C431 126.0(8) no
O43 C432 C433 113.9(8) no
C431 C432 C433 120.0 no
C432 C433 C434 120.0 no
C433 C434 C435 120.0 no
C436 C435 C434 120.0 no
C435 C436 C431 120.0 no
C53 N5 C52 110.4(6) no
C53 N5 C51 110.1(6) no
C52 N5 C51 109.5(6) no
N5 C51 C61 109.1(6) no
N5 C52 C62 107.5(5) no
N5 C53 C63 107.3(5) no
C63 N6 C62 107.0(6) no
C63 N6 C61 105.5(6) no
C62 N6 C61 104.1(6) no
N6 C61 C51 111.1(5) no
N6 C62 C52 113.6(6) no
N6 C63 C53 114.1(5) no
C52A N5A C53A 108.2(3) no
C52A N5A C51A 108.2(3) no
C53A N5A C51A 108.2(3) no
N5A C51A C61A 109.8(13) no
N5A C52A C62A 113.6(13) no
N5A C53A C63A 109.0(13) no
C62A N6A C63A 109.3(3) no
C62A N6A C61A 109.4(3) no
C63A N6A C61A 109.5(3) no
N6A C61A C51A 110.4(12) no
N6A C62A C52A 106.6(14) no
N6A C63A C53A 111.1(13) no
C512 C511 C516 120.0 no
C512 C511 C521 121.8(3) no
C516 C511 C521 118.1(3) no
O51 C512 C513 120.2(3) no
O51 C512 C511 119.8(4) no
C513 C512 C511 120.0 no
C512 C513 C514 120.0 no
C515 C514 C513 120.0 no
C514 C515 C516 120.0 no
C515 C516 C511 120.0 no
C522 C521 C526 120.0 no
C522 C521 C511 123.3(3) no
C526 C521 C511 116.6(3) no
O52 C522 C523 117.1(4) no
O52 C522 C521 122.8(4) no
C523 C522 C521 120.0 no
C522 C523 C524 120.0 no
C523 C524 C525 120.0 no
C524 C525 C526 120.0 no
C525 C526 C521 120.0 no
C612 C611 C616 116.4(5) no
C612 C611 C621 123.6(5) no
C616 C611 C621 120.0(5) no
O61 C612 C611 117.7(5) no
O61 C612 C613 121.2(6) no
C611 C612 C613 121.0(5) no
C614 C613 C612 120.5(6) no
C613 C614 C615 120.2(6) no
C614 C615 C616 120.3(6) no
C615 C616 C611 121.6(6) no
C626 C621 C622 116.0(4) no
C626 C621 C611 118.9(5) no
C622 C621 C611 125.0(5) no
O62 C622 C623 116.1(5) no
O62 C622 C621 121.8(5) no
C623 C622 C621 122.1(5) no
C624 C623 C622 119.4(5) no
C625 C624 C623 120.2(5) no
C624 C625 C626 119.9(5) no
C625 C626 C621 122.3(5) no
C73 N7 C71 107.7(5) no
C73 N7 C72 107.6(5) no
C71 N7 C72 108.8(4) no
N7 C71 C81 109.1(5) no
N7 C72 C82 110.6(4) no
N7 C73 C83 109.7(4) no
C81 N8 C83 109.7(5) no
C81 N8 C82 109.5(5) no
C83 N8 C82 109.2(5) no
N8 C81 C71 110.7(5) no
N8 C82 C72 108.5(5) no
N8 C83 C73 109.0(5) no
C712 C711 C716 117.4(4) no
C712 C711 C721 122.6(4) no
C716 C711 C721 120.0(5) no
O71 C712 C711 117.8(4) no
O71 C712 C713 121.1(5) no
C711 C712 C713 121.0(4) no
C714 C713 C712 120.1(5) no
C715 C714 C713 119.7(5) no
C714 C715 C716 120.1(5) no
C715 C716 C711 121.6(5) no
C726 C721 C722 114.7(5) no
C726 C721 C711 120.6(5) no
C722 C721 C711 124.7(5) no
O72 C722 C723 117.6(5) no
O72 C722 C721 121.3(5) no
C723 C722 C721 121.1(5) no
C722 C723 C724 121.5(5) no
C725 C724 C723 118.7(5) no
C726 C725 C724 119.5(5) no
C725 C726 C721 124.6(5) no
C816 C811 C812 118.4(5) no
C816 C811 C821 118.6(5) no
C812 C811 C821 123.0(5) no
O81 C812 C813 120.4(5) no
O81 C812 C811 119.5(5) no
C813 C812 C811 120.1(5) no
C812 C813 C814 120.4(6) no
C815 C814 C813 119.9(5) no
C816 C815 C814 118.4(5) no
C815 C816 C811 122.7(5) no
C826 C821 C822 117.8(5) no
C826 C821 C811 118.0(5) no
C822 C821 C811 124.1(5) no
O82 C822 C823 117.4(5) no
O82 C822 C821 122.9(5) no
C823 C822 C821 119.6(5) no
C822 C823 C824 122.5(6) no
C823 C824 C825 118.8(5) no
C826 C825 C824 119.4(5) no
C825 C826 C821 121.8(5) no

loop_
_geom_bond_atom_site_label_1
_geom_bond_atom_site_label_2
_geom_bond_site_symmetry_2
_geom_bond_distance
_geom_bond_publ_flag
N1 C12 . 1.453(7) no
N1 C13 . 1.466(7) no
N1 C11 . 1.473(7) no
C11 C21 . 1.551(8) no
C12 C22 . 1.547(8) no
C13 C23 . 1.502(7) no
N2 C22 . 1.460(7) no
N2 C23 . 1.473(7) no
N2 C21 . 1.497(7) no
O11 C112 . 1.362(7) no
C111 C116 . 1.407(7) no
C111 C112 . 1.408(7) no
C111 C121 . 1.502(7) no
C112 C113 . 1.387(7) no
C113 C114 . 1.371(8) no
C114 C115 . 1.389(8) no
C115 C116 . 1.391(7) no
O12 C122 . 1.389(7) no
C121 C126 . 1.391(7) no
C121 C122 . 1.403(7) no
C122 C123 . 1.388(7) no
C123 C124 . 1.389(7) no
C124 C125 . 1.380(8) no
C125 C126 . 1.400(7) no
O21 C212 . 1.374(6) no
C211 C212 . 1.406(6) no
C211 C216 . 1.421(6) no
C211 C221 . 1.487(6) no
C212 C213 . 1.402(6) no
C213 C214 . 1.378(7) no
C214 C215 . 1.386(7) no
C215 C216 . 1.374(7) no
O22 C222 . 1.386(5) no
C221 C226 . 1.404(6) no
C221 C222 . 1.408(6) no
C222 C223 . 1.392(6) no
C223 C224 . 1.382(7) no
C224 C225 . 1.381(7) no
C225 C226 . 1.384(7) no
N3 C31 . 1.457(10) no
N3 C33 . 1.478(10) no
N3 C32 . 1.472(9) no
C31 C41 . 1.548(9) no
C32 C42 . 1.555(10) no
C33 C43 . 1.574(10) no
N4 C41 . 1.449(10) no
N4 C43 . 1.470(11) no
N4 C42 . 1.486(11) no
N3A C31A . 1.470(3) no
N3A C33A . 1.470(3) no
N3A C32A . 1.470(3) no
C31A C41A . 1.539(3) no
C32A C42A . 1.539(3) no
C33A C43A . 1.539(3) no
N4A C41A . 1.459(3) no
N4A C42A . 1.462(3) no
N4A C43A . 1.462(3) no
O31 C312 . 1.369(6) no
C311 C312 . 1.399(7) no
C311 C316 . 1.399(7) no
C311 C321 . 1.486(6) no
C312 C313 . 1.414(7) no
C313 C314 . 1.389(7) no
C314 C315 . 1.380(7) no
C315 C316 . 1.386(7) no
O32 C322 . 1.363(6) no
C321 C326 . 1.397(7) no
C321 C322 . 1.409(7) no
C322 C323 . 1.391(6) no
C323 C324 . 1.370(7) no
C324 C325 . 1.396(7) no
C325 C326 . 1.372(7) no
O41 C412 . 1.357(5) no
C411 C412 . 1.3900 no
C411 C416 . 1.3900 no
C411 C421 . 1.495(3) no
C411 C431 . 1.501(3) no
C412 C413 . 1.3900 no
C413 C414 . 1.3900 no
C414 C415 . 1.3900 no
C415 C416 . 1.3900 no
O42 C422 . 1.373(3) no
C421 C422 . 1.3900 no
C421 C426 . 1.3900 no
C422 C423 . 1.3900 no
C423 C424 . 1.3900 no
C424 C425 . 1.3900 no
C425 C426 . 1.3900 no
O43 C432 . 1.366(3) no
C431 C432 . 1.3900 no
C431 C436 . 1.3900 no
C432 C433 . 1.3900 no
C433 C434 . 1.3900 no
C434 C435 . 1.3900 no
C435 C436 . 1.3900 no
N5 C53 . 1.448(8) no
N5 C52 . 1.456(9) no
N5 C51 . 1.467(8) no
C51 C61 . 1.532(9) no
C52 C62 . 1.545(9) no
C53 C63 . 1.533(8) no
N6 C63 . 1.464(8) no
N6 C62 . 1.474(8) no
N6 C61 . 1.527(8) no
N5A C52A . 1.474(3) no
N5A C53A . 1.474(3) no
N5A C51A . 1.474(3) no
C51A C61A . 1.540(3) no
C52A C62A . 1.541(3) no
C53A C63A . 1.540(3) no
N6A C62A . 1.466(3) no
N6A C63A . 1.466(3) no
N6A C61A . 1.465(3) no
O51 C512 . 1.350(6) no
C511 C512 . 1.3900 no
C511 C516 . 1.3900 no
C511 C521 . 1.531(4) no
C512 C513 . 1.3900 no
C513 C514 . 1.3900 no
C514 C515 . 1.3900 no
C515 C516 . 1.3900 no
O52 C522 . 1.351(6) no
C521 C522 . 1.3900 no
C521 C526 . 1.3900 no
C522 C523 . 1.3900 no
C523 C524 . 1.3900 no
C524 C525 . 1.3900 no
C525 C526 . 1.3900 no
O61 C612 . 1.367(7) no
C611 C612 . 1.399(7) no
C611 C616 . 1.409(7) no
C611 C621 . 1.483(7) no
C612 C613 . 1.409(7) no
C613 C614 . 1.360(8) no
C614 C615 . 1.364(8) no
C615 C616 . 1.394(7) no
O62 C622 . 1.383(6) no
C621 C626 . 1.391(7) no
C621 C622 . 1.400(6) no
C622 C623 . 1.392(7) no
C623 C624 . 1.377(6) no
C624 C625 . 1.367(7) no
C625 C626 . 1.389(7) no
N7 C73 . 1.469(7) no
N7 C71 . 1.490(7) no
N7 C72 . 1.502(7) no
C71 C81 . 1.539(7) no
C72 C82 . 1.538(8) no
C73 C83 . 1.568(8) no
N8 C81 . 1.427(7) no
N8 C83 . 1.463(7) no
N8 C82 . 1.486(7) no
O71 C712 . 1.376(6) no
C711 C712 . 1.394(6) no
C711 C716 . 1.402(6) no
C711 C721 . 1.459(6) no
C712 C713 . 1.398(6) no
C713 C714 . 1.388(6) no
C714 C715 . 1.375(6) no
C715 C716 . 1.388(7) no
O72 C722 . 1.363(6) no
C721 C726 . 1.412(6) no
C721 C722 . 1.413(7) no
C722 C723 . 1.393(6) no
C723 C724 . 1.393(7) no
C724 C725 . 1.380(7) no
C725 C726 . 1.368(6) no
O81 C812 . 1.361(7) no
C811 C816 . 1.390(7) no
C811 C812 . 1.402(7) no
C811 C821 . 1.495(7) no
C812 C813 . 1.392(7) no
C813 C814 . 1.405(7) no
C814 C815 . 1.398(8) no
C815 C816 . 1.389(7) no
O82 C822 . 1.360(6) no
C821 C826 . 1.419(7) no
C821 C822 . 1.420(7) no
C822 C823 . 1.379(7) no
C823 C824 . 1.396(8) no
C824 C825 . 1.406(8) no
C825 C826 . 1.394(7) no

loop_
_geom_hbond_atom_site_label_D
_geom_hbond_atom_site_label_H
_geom_hbond_atom_site_label_A
_geom_hbond_site_symmetry_A
_geom_hbond_distance_DH
_geom_hbond_distance_HA
_geom_hbond_distance_DA
_geom_hbond_angle_DHA
_geom_hbond_publ_flag
N1 H1 O11 . 0.93 1.69 2.596(6) 164 yes
N4 H4 O41 . 0.93 1.74 2.628(10) 159 yes
N8 H8 O81 . 0.93 1.71 2.594(6) 157 yes
O11 H11 N1 . 0.84 1.82 2.596(6) 154 yes
O12 H12 O11 . 0.84 1.97 2.667(5) 140 yes
O21 H21 N2 . 0.84 1.80 2.606(6) 160 yes
O22 H22 O21 . 0.84 1.83 2.616(5) 155 yes
O31 H31 N3 . 0.84 1.75 2.578(9) 171 yes
O32 H32 O31 . 0.84 1.90 2.668(5) 151 yes
O41 H41 N4 . 0.84 1.87 2.628(10) 149 yes
O42 H42 O41 . 0.84 2.12 2.786(10) 136 yes
O43 H43 O41 . 0.84 1.78 2.558(10) 152 yes
O51 H51 N5 . 0.84 1.72 2.521(7) 159 yes
O52 H52 O51 . 0.84 1.83 2.602(7) 152 yes
O61 H61 N6 . 0.84 1.76 2.585(7) 168 yes
O62 H62 O61 . 0.84 1.82 2.594(6) 152 yes
O71 H71 N7 . 0.84 1.77 2.586(6) 165 yes
O72 H72 O71 . 0.84 1.90 2.639(5) 146 yes
O81 H81 N8 . 0.84 1.78 2.594(6) 163 yes
O82 H82 O81 . 0.84 1.84 2.617(5) 153 yes
C114 H114 Cg(5) . 0.95 2.65 3.565 162 yes
C514 H514 Cg(13) . 0.95 2.71 3.588 154 yes
C524 H524 Cg(8) . 0.95 2.97 3.707 135 yes
C714 H714 Cg(1) . 0.95 2.58 3.509 165 yes
C214 H214 Cg(15) 3_555 0.95 2.68 3.532 149 yes
C414 H414 Cg(3) 3_565 0.95 2.68 3.551 153 yes
C424 H424 Cg(10) 3_665 0.95 2.81 3.582 139 yes
C614 H614 Cg(9) 4_655 0.95 2.85 3.633 140 yes
C814 H814 Cg(11) 3_655 0.95 2.72 3.538 145 yes
C124 H124 Cg(2) 2_556 0.95 2.68 3.495 144 yes
C314 H314 Cg(7) 4_656 0.95 2.60 3.508 160 yes
C324 H324 Cg(14) 4_556 0.95 2.70 3.516 145 yes
C724 H724 Cg(6) 4_656 0.95 2.67 3.497 146 yes

loop_
_geom_torsion_atom_site_label_1
_geom_torsion_atom_site_label_2
_geom_torsion_atom_site_label_3
_geom_torsion_atom_site_label_4
_geom_torsion
_geom_torsion_publ_flag
C12 N1 C11 C21 53.7(7) no
C13 N1 C11 C21 -63.8(7) no
C13 N1 C12 C22 56.0(7) no
C11 N1 C12 C22 -63.1(7) no
C12 N1 C13 C23 -63.8(7) no
C11 N1 C13 C23 54.9(7) no
C22 N2 C21 C11 -64.8(7) no
C23 N2 C21 C11 50.6(7) no
N1 C11 C21 N2 9.4(8) no
C23 N2 C22 C12 -61.9(7) no
C21 N2 C22 C12 56.0(7) no
N1 C12 C22 N2 6.5(8) no
C22 N2 C23 C13 55.0(7) no
C21 N2 C23 C13 -60.9(7) no
N1 C13 C23 N2 6.7(8) no
C116 C111 C112 O11 178.5(5) no
C121 C111 C112 O11 -4.7(8) no
C116 C111 C112 C113 0.0(8) no
C121 C111 C112 C113 176.7(5) no
O11 C112 C113 C114 -177.5(5) no
C111 C112 C113 C114 1.1(9) no
C112 C113 C114 C115 -0.3(9) no
C113 C114 C115 C116 -1.6(9) no
C114 C115 C116 C111 2.6(8) no
C112 C111 C116 C115 -1.8(8) no
C121 C111 C116 C115 -178.7(5) no
C116 C111 C121 C126 47.5(7) no
C112 C111 C121 C126 -129.3(6) no
C116 C111 C121 C122 -130.7(6) no
C112 C111 C121 C122 52.6(7) no
C126 C121 C122 O12 -179.8(5) no
C111 C121 C122 O12 -1.7(8) no
C126 C121 C122 C123 -0.6(8) no
C111 C121 C122 C123 177.6(5) no
O12 C122 C123 C124 179.7(5) no
C121 C122 C123 C124 0.5(8) no
C122 C123 C124 C125 0.2(8) no
C123 C124 C125 C126 -0.8(9) no
C122 C121 C126 C125 0.0(8) no
C111 C121 C126 C125 -178.2(5) no
C124 C125 C126 C121 0.7(8) no
C216 C211 C212 O21 179.2(4) no
C221 C211 C212 O21 2.0(7) no
C216 C211 C212 C213 -1.5(7) no
C221 C211 C212 C213 -178.7(5) no
O21 C212 C213 C214 -178.7(5) no
C211 C212 C213 C214 2.0(7) no
C212 C213 C214 C215 -1.9(7) no
C213 C214 C215 C216 1.4(7) no
C214 C215 C216 C211 -0.9(8) no
C212 C211 C216 C215 1.0(7) no
C221 C211 C216 C215 178.3(5) no
C212 C211 C221 C226 135.9(5) no
C216 C211 C221 C226 -41.1(7) no
C212 C211 C221 C222 -47.3(7) no
C216 C211 C221 C222 135.6(5) no
C226 C221 C222 O22 178.1(5) no
C211 C221 C222 O22 1.2(7) no
C226 C221 C222 C223 0.2(7) no
C211 C221 C222 C223 -176.7(5) no
O22 C222 C223 C224 -177.1(5) no
C221 C222 C223 C224 0.9(8) no
C222 C223 C224 C225 -1.9(8) no
C223 C224 C225 C226 1.8(8) no
C224 C225 C226 C221 -0.7(8) no
C222 C221 C226 C225 -0.3(7) no
C211 C221 C226 C225 176.8(5) no
C33 N3 C31 C41 -64.6(9) no
C32 N3 C31 C41 55.7(9) no
C31 N3 C32 C42 -63.3(9) no
C33 N3 C32 C42 56.5(10) no
C31 N3 C33 C43 55.8(11) no
C32 N3 C33 C43 -64.2(11) no
C43 N4 C41 C31 53.6(11) no
C42 N4 C41 C31 -61.1(11) no
N3 C31 C41 N4 7.0(11) no
C41 N4 C42 C32 52.7(10) no
C43 N4 C42 C32 -61.2(11) no
N3 C32 C42 N4 7.1(11) no
C41 N4 C43 C33 -61.8(12) no
C42 N4 C43 C33 52.8(12) no
N3 C33 C43 N4 7.5(13) no
C33A N3A C31A C41A -55.6(12) no
C32A N3A C31A C41A 62.7(12) no
C31A N3A C32A C42A -56.6(13) no
C33A N3A C32A C42A 61.7(13) no
C31A N3A C33A C43A 60.4(13) no
C32A N3A C33A C43A -57.8(13) no
C42A N4A C41A C31A -57.3(12) no
C43A N4A C41A C31A 64.2(12) no
N3A C31A C41A N4A -4.9(15) no
C41A N4A C42A C32A 63.3(12) no
C43A N4A C42A C32A -58.3(13) no
N3A C32A C42A N4A -4.2(16) no
C41A N4A C43A C33A -59.4(12) no
C42A N4A C43A C33A 62.2(12) no
N3A C33A C43A N4A -3.6(15) no
C316 C311 C312 O31 177.4(5) no
C321 C311 C312 O31 -4.1(7) no
C316 C311 C312 C313 0.9(7) no
C321 C311 C312 C313 179.4(5) no
O31 C312 C313 C314 -177.2(5) no
C311 C312 C313 C314 -0.8(8) no
C312 C313 C314 C315 -0.5(8) no
C313 C314 C315 C316 1.7(8) no
C314 C315 C316 C311 -1.6(8) no
C312 C311 C316 C315 0.4(7) no
C321 C311 C316 C315 -178.2(5) no
C312 C311 C321 C326 -129.5(5) no
C316 C311 C321 C326 49.0(7) no
C312 C311 C321 C322 51.6(7) no
C316 C311 C321 C322 -130.0(5) no
C326 C321 C322 O32 -179.4(5) no
C311 C321 C322 O32 -0.3(7) no
C326 C321 C322 C323 -1.4(7) no
C311 C321 C322 C323 177.6(5) no
O32 C322 C323 C324 -179.7(5) no
C321 C322 C323 C324 2.3(7) no
C322 C323 C324 C325 -2.0(8) no
C323 C324 C325 C326 0.8(8) no
C324 C325 C326 C321 0.0(8) no
C322 C321 C326 C325 0.3(8) no
C311 C321 C326 C325 -178.8(5) no
C416 C411 C412 O41 -179.6(4) no
C421 C411 C412 O41 -4.8(6) no
C431 C411 C412 O41 7.8(7) no
C416 C411 C412 C413 0.0 no
C421 C411 C412 C413 174.8(6) no
C431 C411 C412 C413 -172.6(6) no
O41 C412 C413 C414 179.6(4) no
C411 C412 C413 C414 0.0 no
C412 C413 C414 C415 0.0 no
C413 C414 C415 C416 0.0 no
C414 C415 C416 C411 0.0 no
C412 C411 C416 C415 0.0 no
C421 C411 C416 C415 -174.6(6) no
C431 C411 C416 C415 173.4(6) no
C412 C411 C421 C422 -52.1(9) no
C416 C411 C421 C422 122.6(6) no
C431 C411 C421 C422 178(5) no
C412 C411 C421 C426 131.1(5) no
C416 C411 C421 C426 -54.2(7) no
C431 C411 C421 C426 1(4) no
C426 C421 C422 O42 177.0(10) no
C411 C421 C422 O42 0.3(10) no
C426 C421 C422 C423 0.0 no
C411 C421 C422 C423 -176.6(11) no
O42 C422 C423 C424 -177.2(9) no
C421 C422 C423 C424 0.0 no
C422 C423 C424 C425 0.0 no
C423 C424 C425 C426 0.0 no
C424 C425 C426 C421 0.0 no
C422 C421 C426 C425 0.0 no
C411 C421 C426 C425 176.9(10) no
C412 C411 C431 C432 -45.8(9) no
C416 C411 C431 C432 141.2(5) no
C421 C411 C431 C432 11(4) no
C412 C411 C431 C436 136.1(5) no
C416 C411 C431 C436 -36.9(8) no
C421 C411 C431 C436 -167(5) no
C436 C431 C432 O43 177.6(11) no
C411 C431 C432 O43 -0.5(10) no
C436 C431 C432 C433 0.0 no
C411 C431 C432 C433 -178.1(10) no
O43 C432 C433 C434 -177.8(9) no
C431 C432 C433 C434 0.0 no
C432 C433 C434 C435 0.0 no
C433 C434 C435 C436 0.0 no
C434 C435 C436 C431 0.0 no
C432 C431 C436 C435 0.0 no
C411 C431 C436 C435 178.1(10) no
C53 N5 C51 C61 -68.1(8) no
C52 N5 C51 C61 53.6(8) no
C53 N5 C52 C62 54.7(9) no
C51 N5 C52 C62 -66.7(8) no
C52 N5 C53 C63 -68.0(8) no
C51 N5 C53 C63 53.1(8) no
C63 N6 C61 C51 47.8(8) no
C62 N6 C61 C51 -64.7(8) no
N5 C51 C61 N6 13.1(9) no
C63 N6 C62 C52 -59.9(9) no
C61 N6 C62 C52 51.5(9) no
N5 C52 C62 N6 10.3(10) no
C62 N6 C63 C53 46.4(8) no
C61 N6 C63 C53 -64.0(8) no
N5 C53 C63 N6 13.6(9) no
C52A N5A C51A C61A 57.1(19) no
C53A N5A C51A C61A -59.8(19) no
C53A N5A C52A C62A 60.5(19) no
C51A N5A C52A C62A -56.5(19) no
C52A N5A C53A C63A -54.6(19) no
C51A N5A C53A C63A 62.3(19) no
C62A N6A C61A C51A -61.3(19) no
C63A N6A C61A C51A 58.5(19) no
N5A C51A C61A N6A -1(2) no
C63A N6A C62A C52A -58.1(18) no
C61A N6A C62A C52A 61.8(18) no
N5A C52A C62A N6A -3(2) no
C62A N6A C63A C53A 63.9(19) no
C61A N6A C63A C53A -55.9(19) no
N5A C53A C63A N6A -4(2) no
C516 C511 C512 O51 178.9(4) no
C521 C511 C512 O51 -4.2(5) no
C516 C511 C512 C513 0.0 no
C521 C511 C512 C513 176.8(4) no
O51 C512 C513 C514 -178.9(4) no
C511 C512 C513 C514 0.0 no
C512 C513 C514 C515 0.0 no
C513 C514 C515 C516 0.0 no
C514 C515 C516 C511 0.0 no
C512 C511 C516 C515 0.0 no
C521 C511 C516 C515 -177.0(4) no
C512 C511 C521 C522 48.1(4) no
C516 C511 C521 C522 -135.0(3) no
C512 C511 C521 C526 -135.9(3) no
C516 C511 C521 C526 41.0(4) no
C526 C521 C522 O52 -177.1(5) no
C511 C521 C522 O52 -1.3(5) no
C526 C521 C522 C523 0.0 no
C511 C521 C522 C523 175.8(4) no
O52 C522 C523 C524 177.3(5) no
C521 C522 C523 C524 0.0 no
C522 C523 C524 C525 0.0 no
C523 C524 C525 C526 0.0 no
C524 C525 C526 C521 0.0 no
C522 C521 C526 C525 0.0 no
C511 C521 C526 C525 -176.1(3) no
C616 C611 C612 O61 -178.8(5) no
C621 C611 C612 O61 4.7(8) no
C616 C611 C612 C613 -1.3(7) no
C621 C611 C612 C613 -177.9(5) no
O61 C612 C613 C614 178.5(6) no
C611 C612 C613 C614 1.2(8) no
C612 C613 C614 C615 -0.5(9) no
C613 C614 C615 C616 0.2(9) no
C614 C615 C616 C611 -0.4(8) no
C612 C611 C616 C615 1.0(8) no
C621 C611 C616 C615 177.7(5) no
C612 C611 C621 C626 137.1(6) no
C616 C611 C621 C626 -39.3(7) no
C612 C611 C621 C622 -46.6(7) no
C616 C611 C621 C622 136.9(5) no
C626 C621 C622 O62 175.9(5) no
C611 C621 C622 O62 -0.5(8) no
C626 C621 C622 C623 -0.6(7) no
C611 C621 C622 C623 -176.9(5) no
O62 C622 C623 C624 -174.9(5) no
C621 C622 C623 C624 1.8(8) no
C622 C623 C624 C625 -1.8(8) no
C623 C624 C625 C626 0.8(8) no
C624 C625 C626 C621 0.4(8) no
C622 C621 C626 C625 -0.5(7) no
C611 C621 C626 C625 176.1(5) no
C73 N7 C71 C81 -66.6(6) no
C72 N7 C71 C81 49.7(7) no
C73 N7 C72 C82 52.7(6) no
C71 N7 C72 C82 -63.7(6) no
C71 N7 C73 C83 51.5(7) no
C72 N7 C73 C83 -65.6(6) no
C83 N8 C81 C71 51.7(7) no
C82 N8 C81 C71 -68.2(7) no
N7 C71 C81 N8 13.6(8) no
C81 N8 C82 C72 53.2(6) no
C83 N8 C82 C72 -66.9(6) no
N7 C72 C82 N8 11.3(7) no
C81 N8 C83 C73 -66.2(7) no
C82 N8 C83 C73 53.8(7) no
N7 C73 C83 N8 11.8(8) no
C716 C711 C712 O71 176.5(5) no
C721 C711 C712 O71 -4.5(7) no
C716 C711 C712 C713 -0.9(7) no
C721 C711 C712 C713 178.1(5) no
O71 C712 C713 C714 -177.0(5) no
C711 C712 C713 C714 0.3(7) no
C712 C713 C714 C715 0.1(8) no
C713 C714 C715 C716 0.1(8) no
C714 C715 C716 C711 -0.8(8) no
C712 C711 C716 C715 1.1(7) no
C721 C711 C716 C715 -177.9(5) no
C712 C711 C721 C726 -131.4(5) no
C716 C711 C721 C726 47.6(7) no
C712 C711 C721 C722 50.1(7) no
C716 C711 C721 C722 -131.0(5) no
C726 C721 C722 O72 -177.9(5) no
C711 C721 C722 O72 0.8(8) no
C726 C721 C722 C723 -0.3(7) no
C711 C721 C722 C723 178.3(5) no
O72 C722 C723 C724 178.1(5) no
C721 C722 C723 C724 0.5(8) no
C722 C723 C724 C725 -0.4(8) no
C723 C724 C725 C726 0.2(8) no
C724 C725 C726 C721 -0.1(8) no
C722 C721 C726 C725 0.1(7) no
C711 C721 C726 C725 -178.6(5) no
C816 C811 C812 O81 179.6(5) no
C821 C811 C812 O81 -0.2(8) no
C816 C811 C812 C813 0.3(8) no
C821 C811 C812 C813 -179.5(5) no
O81 C812 C813 C814 -179.3(5) no
C811 C812 C813 C814 -0.1(9) no
C812 C813 C814 C815 0.8(9) no
C813 C814 C815 C816 -1.7(8) no
C814 C815 C816 C811 2.0(8) no
C812 C811 C816 C815 -1.3(9) no
C821 C811 C816 C815 178.5(5) no
C816 C811 C821 C826 -41.0(7) no
C812 C811 C821 C826 138.8(6) no
C816 C811 C821 C822 136.6(6) no
C812 C811 C821 C822 -43.6(8) no
C826 C821 C822 O82 177.1(5) no
C811 C821 C822 O82 -0.5(8) no
C826 C821 C822 C823 -0.1(8) no
C811 C821 C822 C823 -177.7(5) no
O82 C822 C823 C824 -177.6(5) no
C821 C822 C823 C824 -0.3(8) no
C822 C823 C824 C825 1.8(9) no
C823 C824 C825 C826 -2.9(8) no
C824 C825 C826 C821 2.6(8) no
C822 C821 C826 C825 -1.1(8) no
C811 C821 C826 C825 176.7(5) no
